data_4313036
loop_
_publ_author_name
'Karl M. Kadish'
'Li-Lun Wang'
'Antoine Thuriere'
'Eric Van Caemelbecke'
'John L. Bear'

_publ_section_title
;
 Factors Affecting the Electrochemical and Spectroelectrochemical
 Properties of Diruthenium(III,II) Complexes Containing Four Identical
 Unsymmetrical Bridging Ligands
;
_journal_name_full 'Inorganic Chemistry'
_journal_page_first 834
_journal_page_last 843
_journal_paper_doi 10.1021/ic020590x
_journal_volume 42
_journal_year 2003
_chemical_formula_moiety 'C48 H44 N8 Cl Ru2, 2 C H2 Cl2'
_chemical_formula_sum 'C50 H48 Cl5 N8 Ru2'
_chemical_formula_weight 1140.35
_chemical_name_systematic
; 
 ? 
;
_space_group_IT_number 15
_symmetry_cell_setting monoclinic
_symmetry_space_group_name_Hall '-C 2yc'
_symmetry_space_group_name_H-M 'C 1 2/c 1'
_atom_sites_solution_hydrogens geom
_atom_sites_solution_primary direct
_atom_sites_solution_secondary difmap
_audit_creation_method SHELXL-97
_cell_angle_alpha 90.00
_cell_angle_beta 108.855(1)
_cell_angle_gamma 90.00
_cell_formula_units_Z 4
_cell_length_a 19.2054(11)
_cell_length_b 15.3926(9)
_cell_length_c 17.6305(10)
_cell_measurement_reflns_used 4966
_cell_measurement_temperature 223(2)
_cell_measurement_theta_max 23.52
_cell_measurement_theta_min 1.73
_cell_volume 4932.3(5)
_computing_cell_refinement 'Bruker SAINT software (Bruker, 1999)'
_computing_data_collection 'Siemens SMART software (Siemens, 1996)'
_computing_data_reduction 'Bruker SAINT software (Bruker, 1999)'
_computing_structure_refinement 'SHELXL-97 (Sheldrick, 1997)'
_computing_structure_solution 'SHELXS-97 (Sheldrick, 1997)'
_diffrn_ambient_temperature 223(2)
_diffrn_detector_area_resol_mean 1K
_diffrn_measured_fraction_theta_full 0.995
_diffrn_measured_fraction_theta_max 0.995
_diffrn_measurement_device_type 'Siemens SMART CCD'
_diffrn_measurement_method CCD
_diffrn_radiation_monochromator graphite
_diffrn_radiation_source 'fine-focus sealed tube'
_diffrn_radiation_type MoK\a
_diffrn_radiation_wavelength 0.71073
_diffrn_reflns_av_R_equivalents 0.0342
_diffrn_reflns_av_sigmaI/netI 0.0315
_diffrn_reflns_limit_h_max 20
_diffrn_reflns_limit_h_min -21
_diffrn_reflns_limit_k_max 17
_diffrn_reflns_limit_k_min 0
_diffrn_reflns_limit_l_max 19
_diffrn_reflns_limit_l_min 0
_diffrn_reflns_number 11457
_diffrn_reflns_theta_full 23.52
_diffrn_reflns_theta_max 23.52
_diffrn_reflns_theta_min 1.73
_diffrn_standards_decay_% 0.0
_exptl_absorpt_coefficient_mu 0.927
_exptl_absorpt_correction_T_max 0.9429
_exptl_absorpt_correction_T_min 0.7764
_exptl_absorpt_correction_type empirical
_exptl_crystal_colour Yellow-green
_exptl_crystal_density_diffrn 1.536
_exptl_crystal_density_method 'not measured'
_exptl_crystal_description 'Flat column'
_exptl_crystal_F_000 2308
_exptl_crystal_size_max 0.30
_exptl_crystal_size_mid 0.12
_exptl_crystal_size_min 0.08
_refine_diff_density_max 0.831
_refine_diff_density_min -0.590
_refine_diff_density_rms 0.075
_refine_ls_extinction_method none
_refine_ls_goodness_of_fit_ref 1.009
_refine_ls_hydrogen_treatment mixed
_refine_ls_matrix_type full
_refine_ls_number_parameters 307
_refine_ls_number_reflns 3645
_refine_ls_number_restraints 0
_refine_ls_restrained_S_all 1.009
_refine_ls_R_factor_all 0.0498
_refine_ls_R_factor_gt 0.0302
_refine_ls_shift/su_max 0.301
_refine_ls_shift/su_mean 0.013
_refine_ls_structure_factor_coef Fsqd
_refine_ls_weighting_details 'calc w=1/[\s^2^(Fo^2^)+(0.0442P)^2^+17.4431P] where P=(Fo^2^+2Fc^2^)/3'
_refine_ls_weighting_scheme calc
_refine_ls_wR_factor_gt 0.0813
_refine_ls_wR_factor_ref 0.0911
_reflns_number_gt 2540
_reflns_number_total 3813
_reflns_threshold_expression >4sigma(I)
_cod_data_source_file ic020590x_5.cif
_cod_data_source_block k742
_cod_depositor_comments
;
The following automatic conversions were performed:

'_symmetry_cell_setting' value 'Monoclinic' changed to 'monoclinic'
according to the built-in table from CIF Core dictionary named
'cif_core.dic' version 2.4.1 from
2010-06-29.

'_exptl_absorpt_correction_type' value 'Empirical'
changed to 'empirical' according to the built-in table from CIF Core
dictionary named 'cif_core.dic' version 2.4.1 from 2010-06-29.

Automatic conversion script
Id: cif_fix_values 1646 2011-03-28 12:23:43Z adriana 
;
_cod_original_formula_sum 'C50 H48 N8 Cl5 Ru2'
_cod_database_code 4313036

loop_
_symmetry_equiv_pos_as_xyz
'x, y, z'
'-x, y, -z+1/2'
'x+1/2, y+1/2, z'
'-x+1/2, y+1/2, -z+1/2'
'-x, -y, -z'
'x, -y, z-1/2'
'-x+1/2, -y+1/2, -z'
'x+1/2, -y+1/2, z-1/2'

loop_
_atom_site_label
_atom_site_type_symbol
_atom_site_fract_x
_atom_site_fract_y
_atom_site_fract_z
_atom_site_U_iso_or_equiv
_atom_site_adp_type
_atom_site_occupancy
_atom_site_symmetry_multiplicity
_atom_site_calc_flag
_atom_site_refinement_flags
_atom_site_disorder_assembly
_atom_site_disorder_group
Ru1 Ru 0.5000 0.41506(3) 0.2500 0.02664(15) Uani 1 2 d S . .
Ru2 Ru 0.5000 0.26698(3) 0.2500 0.02432(15) Uani 1 2 d S . .
Cl1 Cl 0.5000 0.57666(10) 0.2500 0.0466(4) Uani 1 2 d S . .
N1 N 0.40220(18) 0.4100(2) 0.1526(2) 0.0289(8) Uani 1 1 d . . .
N2 N 0.43292(18) 0.2682(2) 0.1333(2) 0.0285(8) Uani 1 1 d . . .
N3 N 0.55984(18) 0.4096(2) 0.1691(2) 0.0293(8) Uani 1 1 d . . .
N4 N 0.59050(18) 0.2683(2) 0.2113(2) 0.0283(8) Uani 1 1 d . . .
C1 C 0.3525(2) 0.4765(3) 0.1341(3) 0.0343(11) Uani 1 1 d . . .
H1 H 0.3616 0.5256 0.1676 0.041 Uiso 1 1 calc R . .
C2 C 0.2901(2) 0.4748(3) 0.0691(3) 0.0394(12) Uani 1 1 d . . .
H2 H 0.2567 0.5215 0.0588 0.047 Uiso 1 1 calc R . .
C3 C 0.2765(2) 0.4031(3) 0.0182(3) 0.0410(12) Uani 1 1 d . . .
H3 H 0.2350 0.4018 -0.0281 0.049 Uiso 1 1 calc R . .
C4 C 0.3244(2) 0.3344(3) 0.0364(3) 0.0370(11) Uani 1 1 d . . .
H4 H 0.3156 0.2857 0.0024 0.044 Uiso 1 1 calc R . .
C5 C 0.3872(2) 0.3362(3) 0.1061(2) 0.0290(9) Uani 1 1 d . . .
C6 C 0.4273(2) 0.1927(3) 0.0843(3) 0.0323(11) Uani 1 1 d . . .
C7 C 0.4401(3) 0.1952(3) 0.0103(3) 0.0398(12) Uani 1 1 d . . .
C8 C 0.4352(3) 0.1169(4) -0.0313(3) 0.0490(13) Uani 1 1 d . . .
H8 H 0.4429 0.1173 -0.0813 0.059 Uiso 1 1 calc R . .
C9 C 0.4195(3) 0.0395(4) -0.0015(3) 0.0535(15) Uani 1 1 d . . .
H9 H 0.4160 -0.0118 -0.0315 0.064 Uiso 1 1 calc R . .
C10 C 0.4090(3) 0.0369(3) 0.0721(3) 0.0475(13) Uani 1 1 d . . .
H10 H 0.3994 -0.0163 0.0931 0.057 Uiso 1 1 calc R . .
C11 C 0.4125(2) 0.1128(3) 0.1148(3) 0.0373(11) Uani 1 1 d . . .
H11 H 0.4050 0.1112 0.1648 0.045 Uiso 1 1 calc R . .
C12 C 0.4608(3) 0.2775(4) -0.0232(3) 0.0523(14) Uani 1 1 d . . .
H12A H 0.4883 0.3149 0.0205 0.078 Uiso 1 1 calc R . .
H12B H 0.4166 0.3072 -0.0554 0.078 Uiso 1 1 calc R . .
H12C H 0.4910 0.2634 -0.0563 0.078 Uiso 1 1 calc R . .
C13 C 0.5610(2) 0.4769(3) 0.1186(3) 0.0383(11) Uani 1 1 d . . .
H13 H 0.5319 0.5261 0.1182 0.046 Uiso 1 1 calc R . .
C14 C 0.6024(3) 0.4757(3) 0.0694(3) 0.0452(12) Uani 1 1 d . . .
H14 H 0.6012 0.5226 0.0348 0.054 Uiso 1 1 calc R . .
C15 C 0.6467(3) 0.4038(3) 0.0708(3) 0.0463(13) Uani 1 1 d . . .
H15 H 0.6771 0.4026 0.0384 0.056 Uiso 1 1 calc R . .
C16 C 0.6458(2) 0.3352(3) 0.1193(3) 0.0404(11) Uani 1 1 d . . .
H16 H 0.6760 0.2868 0.1206 0.049 Uiso 1 1 calc R . .
C17 C 0.6000(2) 0.3363(3) 0.1675(2) 0.0299(10) Uani 1 1 d . . .
C18 C 0.6404(2) 0.1968(3) 0.2244(3) 0.0312(10) Uani 1 1 d . . .
C19 C 0.7152(2) 0.2057(3) 0.2720(3) 0.0339(11) Uani 1 1 d . . .
C20 C 0.7594(3) 0.1311(3) 0.2877(3) 0.0458(13) Uani 1 1 d . . .
H20 H 0.8090 0.1359 0.3195 0.055 Uiso 1 1 calc R . .
C21 C 0.7320(3) 0.0513(3) 0.2578(3) 0.0516(14) Uani 1 1 d . . .
H21 H 0.7628 0.0023 0.2693 0.062 Uiso 1 1 calc R . .
C22 C 0.6591(3) 0.0432(3) 0.2107(3) 0.0482(13) Uani 1 1 d . . .
H22 H 0.6403 -0.0114 0.1901 0.058 Uiso 1 1 calc R . .
C23 C 0.6139(3) 0.1155(3) 0.1938(3) 0.0387(11) Uani 1 1 d . . .
H23 H 0.5646 0.1097 0.1612 0.046 Uiso 1 1 calc R . .
C24 C 0.7488(3) 0.2919(3) 0.3053(3) 0.0444(13) Uani 1 1 d . . .
H24A H 0.7126 0.3268 0.3192 0.067 Uiso 1 1 calc R . .
H24B H 0.7644 0.3221 0.2654 0.067 Uiso 1 1 calc R . .
H24C H 0.7909 0.2822 0.3528 0.067 Uiso 1 1 calc R . .
C25 C 0.364(2) 0.7620(14) 0.1635(8) 0.076(11) Uiso 0.20 1 d PG A -1
Cl2 Cl 0.4144(8) 0.8423(9) 0.2288(7) 0.1071(16) Uiso 0.20 1 d PG A -1
Cl3 Cl 0.3409(9) 0.7925(11) 0.0628(7) 0.1071(16) Uiso 0.20 1 d PG A -1
C26 C 0.3922(5) 0.7494(9) 0.1791(17) 0.048(8) Uiso 0.20 1 d PG B -2
Cl4 Cl 0.3822(7) 0.8571(7) 0.2057(7) 0.1071(16) Uiso 0.20 1 d PG B -2
Cl5 Cl 0.3083(6) 0.7016(6) 0.1244(7) 0.1071(16) Uiso 0.20 1 d PG B -2
C27 C 0.3426(15) 0.7282(14) 0.1734(10) 0.039(7) Uiso 0.15 1 d PG C -3
Cl6 Cl 0.4063(10) 0.8047(11) 0.2288(8) 0.1071(16) Uiso 0.15 1 d PG C -3
Cl7 Cl 0.3135(10) 0.7496(13) 0.0704(9) 0.1071(16) Uiso 0.15 1 d PG C -3
C28 C 0.389(3) 0.769(2) 0.1434(11) 0.11(2) Uiso 0.15 1 d PG D -4
Cl8 Cl 0.3654(9) 0.8106(12) 0.0461(8) 0.1071(16) Uiso 0.15 1 d PG D -4
Cl9 Cl 0.4486(9) 0.8371(12) 0.2147(8) 0.1071(16) Uiso 0.15 1 d PG D -4
Cl10 Cl 0.3319(11) 0.7788(13) 0.0844(11) 0.090(5) Uiso 0.15 1 d P E 5
Cl11 Cl 0.3673(17) 0.7381(18) 0.1066(16) 0.110(7) Uiso 0.10 1 d P E 5

loop_
_atom_site_aniso_label
_atom_site_aniso_U_11
_atom_site_aniso_U_22
_atom_site_aniso_U_33
_atom_site_aniso_U_23
_atom_site_aniso_U_13
_atom_site_aniso_U_12
Ru1 0.0249(3) 0.0222(3) 0.0306(3) 0.000 0.0058(2) 0.000
Ru2 0.0235(3) 0.0221(3) 0.0245(3) 0.000 0.0038(2) 0.000
Cl1 0.0458(10) 0.0258(8) 0.0651(12) 0.000 0.0136(9) 0.000
N1 0.0259(19) 0.0276(19) 0.032(2) 0.0069(16) 0.0082(16) 0.0022(16)
N2 0.0266(19) 0.0279(19) 0.0271(19) -0.0034(16) 0.0032(16) 0.0008(16)
N3 0.0251(19) 0.028(2) 0.032(2) 0.0038(16) 0.0061(16) -0.0012(16)
N4 0.0251(19) 0.0264(19) 0.033(2) 0.0032(16) 0.0083(16) 0.0034(16)
C1 0.033(3) 0.028(2) 0.045(3) 0.006(2) 0.016(2) 0.003(2)
C2 0.031(3) 0.038(3) 0.048(3) 0.015(2) 0.011(2) 0.009(2)
C3 0.027(2) 0.053(3) 0.038(3) 0.011(2) 0.003(2) 0.007(2)
C4 0.028(2) 0.045(3) 0.034(2) -0.003(2) 0.005(2) -0.001(2)
C5 0.024(2) 0.033(2) 0.029(2) 0.005(2) 0.0072(18) -0.001(2)
C6 0.022(2) 0.038(3) 0.029(3) -0.004(2) -0.0017(19) 0.0035(19)
C7 0.033(3) 0.048(3) 0.034(3) -0.004(2) 0.004(2) 0.006(2)
C8 0.050(3) 0.059(3) 0.033(3) -0.013(3) 0.006(2) 0.009(3)
C9 0.043(3) 0.049(3) 0.058(4) -0.020(3) 0.001(3) 0.010(3)
C10 0.044(3) 0.035(3) 0.053(3) -0.006(2) 0.001(3) 0.004(2)
C11 0.032(2) 0.035(3) 0.038(3) -0.001(2) 0.002(2) -0.001(2)
C12 0.049(3) 0.067(4) 0.043(3) -0.001(3) 0.019(3) -0.002(3)
C13 0.035(3) 0.030(2) 0.046(3) 0.007(2) 0.009(2) -0.001(2)
C14 0.048(3) 0.045(3) 0.044(3) 0.013(2) 0.016(2) 0.001(3)
C15 0.044(3) 0.053(3) 0.047(3) 0.010(3) 0.022(2) 0.001(3)
C16 0.039(3) 0.043(3) 0.042(3) 0.006(2) 0.016(2) 0.007(2)
C17 0.024(2) 0.034(2) 0.028(2) 0.000(2) 0.0040(18) 0.002(2)
C18 0.032(3) 0.032(2) 0.030(2) 0.0021(19) 0.010(2) 0.003(2)
C19 0.033(3) 0.037(3) 0.032(3) 0.001(2) 0.010(2) 0.004(2)
C20 0.037(3) 0.050(3) 0.045(3) -0.001(2) 0.005(2) 0.012(2)
C21 0.054(3) 0.043(3) 0.051(3) 0.001(3) 0.007(3) 0.025(3)
C22 0.061(3) 0.029(3) 0.050(3) -0.007(2) 0.012(3) 0.007(2)
C23 0.038(3) 0.039(3) 0.036(3) -0.005(2) 0.007(2) 0.002(2)
C24 0.032(3) 0.046(3) 0.050(3) -0.007(2) 0.007(2) 0.001(2)

loop_
_atom_type_symbol
_atom_type_description
_atom_type_scat_dispersion_real
_atom_type_scat_dispersion_imag
_atom_type_scat_source
C C 0.0033 0.0016 'International Tables Vol C Tables 4.2.6.8 and 6.1.1.4'
H H 0.0000 0.0000 'International Tables Vol C Tables 4.2.6.8 and 6.1.1.4'
N N 0.0061 0.0033 'International Tables Vol C Tables 4.2.6.8 and 6.1.1.4'
Cl Cl 0.1484 0.1585 'International Tables Vol C Tables 4.2.6.8 and 6.1.1.4'
Ru Ru -1.2594 0.8363 'International Tables Vol C Tables 4.2.6.8 and 6.1.1.4'

loop_
_geom_angle_atom_site_label_1
_geom_angle_atom_site_label_2
_geom_angle_atom_site_label_3
_geom_angle
_geom_angle_site_symmetry_1
_geom_angle_site_symmetry_3
_geom_angle_publ_flag
N1 Ru1 N1 175.73(18) . 2_655 ?
N1 Ru1 N3 90.75(13) . 2_655 ?
N1 Ru1 N3 89.08(13) 2_655 2_655 ?
N1 Ru1 N3 89.08(13) . . ?
N1 Ru1 N3 90.75(13) 2_655 . ?
N3 Ru1 N3 175.44(18) 2_655 . ?
N1 Ru1 Ru2 87.87(9) . . ?
N1 Ru1 Ru2 87.87(9) 2_655 . ?
N3 Ru1 Ru2 87.72(9) 2_655 . ?
N3 Ru1 Ru2 87.72(9) . . ?
N1 Ru1 Cl1 92.13(9) . . ?
N1 Ru1 Cl1 92.13(9) 2_655 . ?
N3 Ru1 Cl1 92.28(9) 2_655 . ?
N3 Ru1 Cl1 92.28(9) . . ?
Ru2 Ru1 Cl1 180.0 . . ?
N2 Ru2 N2 178.93(19) . 2_655 ?
N2 Ru2 N4 90.49(14) . 2_655 ?
N2 Ru2 N4 89.50(14) 2_655 2_655 ?
N2 Ru2 N4 89.50(14) . . ?
N2 Ru2 N4 90.49(14) 2_655 . ?
N4 Ru2 N4 178.89(19) 2_655 . ?
N2 Ru2 Ru1 89.46(10) . . ?
N2 Ru2 Ru1 89.46(10) 2_655 . ?
N4 Ru2 Ru1 89.45(9) 2_655 . ?
N4 Ru2 Ru1 89.45(9) . . ?
C1 N1 C5 118.7(4) . . ?
C1 N1 Ru1 122.6(3) . . ?
C5 N1 Ru1 118.6(3) . . ?
C5 N2 C6 120.1(3) . . ?
C5 N2 Ru2 119.4(3) . . ?
C6 N2 Ru2 120.0(3) . . ?
C13 N3 C17 118.8(4) . . ?
C13 N3 Ru1 122.5(3) . . ?
C17 N3 Ru1 118.7(3) . . ?
C17 N4 C18 118.9(4) . . ?
C17 N4 Ru2 118.8(3) . . ?
C18 N4 Ru2 122.2(3) . . ?
N1 C1 C2 122.9(4) . . ?
C1 C2 C3 119.1(4) . . ?
C4 C3 C2 119.3(4) . . ?
C3 C4 C5 120.4(4) . . ?
N2 C5 N1 116.2(3) . . ?
N2 C5 C4 124.5(4) . . ?
N1 C5 C4 119.3(4) . . ?
C7 C6 C11 119.7(4) . . ?
C7 C6 N2 122.5(4) . . ?
C11 C6 N2 117.7(4) . . ?
C8 C7 C6 117.5(5) . . ?
C8 C7 C12 120.1(5) . . ?
C6 C7 C12 122.4(4) . . ?
C9 C8 C7 122.2(5) . . ?
C8 C9 C10 120.2(5) . . ?
C9 C10 C11 119.5(5) . . ?
C10 C11 C6 120.9(5) . . ?
C14 C13 N3 122.9(4) . . ?
C13 C14 C15 118.8(5) . . ?
C16 C15 C14 119.7(5) . . ?
C15 C16 C17 120.5(4) . . ?
N4 C17 N3 116.6(4) . . ?
N4 C17 C16 124.3(4) . . ?
N3 C17 C16 119.1(4) . . ?
C23 C18 C19 119.4(4) . . ?
C23 C18 N4 119.1(4) . . ?
C19 C18 N4 121.4(4) . . ?
C20 C19 C18 118.1(4) . . ?
C20 C19 C24 119.2(4) . . ?
C18 C19 C24 122.7(4) . . ?
C21 C20 C19 121.7(4) . . ?
C20 C21 C22 119.9(5) . . ?
C21 C22 C23 120.0(5) . . ?
C22 C23 C18 120.9(4) . . ?
Cl3 C25 Cl2 112.6 . . ?
Cl4 C26 Cl5 112.6 . . ?
Cl6 C27 Cl7 112.6 . . ?
Cl9 C28 Cl8 112.6 . . ?

loop_
_geom_bond_atom_site_label_1
_geom_bond_atom_site_label_2
_geom_bond_distance
_geom_bond_site_symmetry_2
_geom_bond_publ_flag
Ru1 N1 2.098(3) . ?
Ru1 N1 2.098(3) 2_655 ?
Ru1 N3 2.103(4) 2_655 ?
Ru1 N3 2.103(4) . ?
Ru1 Ru2 2.2795(7) . ?
Ru1 Cl1 2.4873(17) . ?
Ru2 N2 2.044(3) . ?
Ru2 N2 2.044(3) 2_655 ?
Ru2 N4 2.062(3) 2_655 ?
Ru2 N4 2.062(3) . ?
N1 C1 1.366(5) . ?
N1 C5 1.375(5) . ?
N2 C5 1.351(5) . ?
N2 C6 1.431(5) . ?
N3 C13 1.370(5) . ?
N3 C17 1.372(5) . ?
N4 C17 1.347(5) . ?
N4 C18 1.428(5) . ?
C1 C2 1.364(6) . ?
C2 C3 1.394(7) . ?
C3 C4 1.370(6) . ?
C4 C5 1.416(6) . ?
C6 C7 1.404(7) . ?
C6 C11 1.407(6) . ?
C7 C8 1.398(7) . ?
C7 C12 1.504(7) . ?
C8 C9 1.375(8) . ?
C9 C10 1.377(7) . ?
C10 C11 1.380(7) . ?
C13 C14 1.354(7) . ?
C14 C15 1.391(7) . ?
C15 C16 1.363(6) . ?
C16 C17 1.407(6) . ?
C18 C23 1.393(6) . ?
C18 C19 1.416(6) . ?
C19 C20 1.401(6) . ?
C19 C24 1.508(6) . ?
C20 C21 1.373(7) . ?
C21 C22 1.384(7) . ?
C22 C23 1.384(6) . ?
C25 Cl3 1.7499 . ?
C25 Cl2 1.7499 . ?
C26 Cl4 1.7499 . ?
C26 Cl5 1.7500 . ?
C27 Cl6 1.7499 . ?
C27 Cl7 1.7500 . ?
C28 Cl9 1.7499 . ?
C28 Cl8 1.7500 . ?

loop_
_geom_torsion_atom_site_label_1
_geom_torsion_atom_site_label_2
_geom_torsion_atom_site_label_3
_geom_torsion_atom_site_label_4
_geom_torsion
_geom_torsion_site_symmetry_1
_geom_torsion_site_symmetry_2
_geom_torsion_site_symmetry_3
_geom_torsion_site_symmetry_4
_geom_torsion_publ_flag
N1 Ru1 Ru2 N2 21.39(13) . . . . ?
N1 Ru1 Ru2 N2 -158.61(13) 2_655 . . . ?
N3 Ru1 Ru2 N2 112.22(13) 2_655 . . . ?
N3 Ru1 Ru2 N2 -67.78(13) . . . . ?
Cl1 Ru1 Ru2 N2 72(100) . . . . ?
N1 Ru1 Ru2 N2 -158.61(13) . . . 2_655 ?
N1 Ru1 Ru2 N2 21.39(13) 2_655 . . 2_655 ?
N3 Ru1 Ru2 N2 -67.78(13) 2_655 . . 2_655 ?
N3 Ru1 Ru2 N2 112.22(13) . . . 2_655 ?
Cl1 Ru1 Ru2 N2 -108(100) . . . 2_655 ?
N1 Ru1 Ru2 N4 -69.11(13) . . . 2_655 ?
N1 Ru1 Ru2 N4 110.89(13) 2_655 . . 2_655 ?
N3 Ru1 Ru2 N4 21.73(13) 2_655 . . 2_655 ?
N3 Ru1 Ru2 N4 -158.27(13) . . . 2_655 ?
Cl1 Ru1 Ru2 N4 -18(100) . . . 2_655 ?
N1 Ru1 Ru2 N4 110.89(13) . . . . ?
N1 Ru1 Ru2 N4 -69.11(13) 2_655 . . . ?
N3 Ru1 Ru2 N4 -158.27(13) 2_655 . . . ?
N3 Ru1 Ru2 N4 21.73(13) . . . . ?
Cl1 Ru1 Ru2 N4 162(100) . . . . ?
N1 Ru1 N1 C1 156.2(3) 2_655 . . . ?
N3 Ru1 N1 C1 68.5(3) 2_655 . . . ?
N3 Ru1 N1 C1 -116.1(3) . . . . ?
Ru2 Ru1 N1 C1 156.2(3) . . . . ?
Cl1 Ru1 N1 C1 -23.8(3) . . . . ?
N1 Ru1 N1 C5 -22.9(3) 2_655 . . . ?
N3 Ru1 N1 C5 -110.6(3) 2_655 . . . ?
N3 Ru1 N1 C5 64.8(3) . . . . ?
Ru2 Ru1 N1 C5 -22.9(3) . . . . ?
Cl1 Ru1 N1 C5 157.1(3) . . . . ?
N2 Ru2 N2 C5 -27.9(3) 2_655 . . . ?
N4 Ru2 N2 C5 61.5(3) 2_655 . . . ?
N4 Ru2 N2 C5 -117.4(3) . . . . ?
Ru1 Ru2 N2 C5 -27.9(3) . . . . ?
N2 Ru2 N2 C6 160.6(3) 2_655 . . . ?
N4 Ru2 N2 C6 -110.0(3) 2_655 . . . ?
N4 Ru2 N2 C6 71.1(3) . . . . ?
Ru1 Ru2 N2 C6 160.6(3) . . . . ?
N1 Ru1 N3 C13 69.4(3) . . . . ?
N1 Ru1 N3 C13 -114.9(3) 2_655 . . . ?
N3 Ru1 N3 C13 157.3(3) 2_655 . . . ?
Ru2 Ru1 N3 C13 157.3(3) . . . . ?
Cl1 Ru1 N3 C13 -22.7(3) . . . . ?
N1 Ru1 N3 C17 -111.4(3) . . . . ?
N1 Ru1 N3 C17 64.3(3) 2_655 . . . ?
N3 Ru1 N3 C17 -23.5(3) 2_655 . . . ?
Ru2 Ru1 N3 C17 -23.5(3) . . . . ?
Cl1 Ru1 N3 C17 156.5(3) . . . . ?
N2 Ru2 N4 C17 61.2(3) . . . . ?
N2 Ru2 N4 C17 -117.7(3) 2_655 . . . ?
N4 Ru2 N4 C17 -28.2(3) 2_655 . . . ?
Ru1 Ru2 N4 C17 -28.2(3) . . . . ?
N2 Ru2 N4 C18 -114.2(3) . . . . ?
N2 Ru2 N4 C18 66.9(3) 2_655 . . . ?
N4 Ru2 N4 C18 156.3(3) 2_655 . . . ?
Ru1 Ru2 N4 C18 156.3(3) . . . . ?
C5 N1 C1 C2 -3.4(6) . . . . ?
Ru1 N1 C1 C2 177.5(3) . . . . ?
N1 C1 C2 C3 -1.0(7) . . . . ?
C1 C2 C3 C4 2.7(7) . . . . ?
C2 C3 C4 C5 -0.1(7) . . . . ?
C6 N2 C5 N1 -172.2(4) . . . . ?
Ru2 N2 C5 N1 16.3(5) . . . . ?
C6 N2 C5 C4 10.8(6) . . . . ?
Ru2 N2 C5 C4 -160.7(3) . . . . ?
C1 N1 C5 N2 -171.3(4) . . . . ?
Ru1 N1 C5 N2 7.9(5) . . . . ?
C1 N1 C5 C4 5.9(6) . . . . ?
Ru1 N1 C5 C4 -175.0(3) . . . . ?
C3 C4 C5 N2 172.6(4) . . . . ?
C3 C4 C5 N1 -4.3(6) . . . . ?
C5 N2 C6 C7 63.0(6) . . . . ?
Ru2 N2 C6 C7 -125.5(4) . . . . ?
C5 N2 C6 C11 -120.7(4) . . . . ?
Ru2 N2 C6 C11 50.7(5) . . . . ?
C11 C6 C7 C8 1.9(6) . . . . ?
N2 C6 C7 C8 178.1(4) . . . . ?
C11 C6 C7 C12 -176.1(4) . . . . ?
N2 C6 C7 C12 0.1(7) . . . . ?
C6 C7 C8 C9 -0.9(7) . . . . ?
C12 C7 C8 C9 177.2(5) . . . . ?
C7 C8 C9 C10 -0.9(8) . . . . ?
C8 C9 C10 C11 1.6(7) . . . . ?
C9 C10 C11 C6 -0.5(7) . . . . ?
C7 C6 C11 C10 -1.3(6) . . . . ?
N2 C6 C11 C10 -177.7(4) . . . . ?
C17 N3 C13 C14 -2.7(6) . . . . ?
Ru1 N3 C13 C14 176.5(4) . . . . ?
N3 C13 C14 C15 -1.1(7) . . . . ?
C13 C14 C15 C16 2.2(7) . . . . ?
C14 C15 C16 C17 0.5(7) . . . . ?
C18 N4 C17 N3 -168.1(4) . . . . ?
Ru2 N4 C17 N3 16.3(5) . . . . ?
C18 N4 C17 C16 14.1(6) . . . . ?
Ru2 N4 C17 C16 -161.5(3) . . . . ?
C13 N3 C17 N4 -172.6(4) . . . . ?
Ru1 N3 C17 N4 8.2(5) . . . . ?
C13 N3 C17 C16 5.3(6) . . . . ?
Ru1 N3 C17 C16 -173.9(3) . . . . ?
C15 C16 C17 N4 173.5(4) . . . . ?
C15 C16 C17 N3 -4.3(7) . . . . ?
C17 N4 C18 C23 -116.5(5) . . . . ?
Ru2 N4 C18 C23 59.0(5) . . . . ?
C17 N4 C18 C19 67.5(5) . . . . ?
Ru2 N4 C18 C19 -117.1(4) . . . . ?
C23 C18 C19 C20 -1.3(7) . . . . ?
N4 C18 C19 C20 174.8(4) . . . . ?
C23 C18 C19 C24 178.1(4) . . . . ?
N4 C18 C19 C24 -5.8(7) . . . . ?
C18 C19 C20 C21 0.5(8) . . . . ?
C24 C19 C20 C21 -178.9(5) . . . . ?
C19 C20 C21 C22 0.1(9) . . . . ?
C20 C21 C22 C23 0.0(8) . . . . ?
C21 C22 C23 C18 -0.8(8) . . . . ?
C19 C18 C23 C22 1.4(7) . . . . ?
N4 C18 C23 C22 -174.7(4) . . . . ?
